data_4073971
loop_
_publ_author_name
'Lavoie, Nathalie'
'Ong, Tiow-Gan'
'Gorelsky, Serge I.'
'Korobkov, Ilia'
'Yap, Glenn P. A.'
'Richeson, Darrin S.'

_publ_section_title
;
 Bis(imido) W(VI) Complexes Chelated by N,N&#x2032;-Disubstituted
 1,8-Diamidonaphthalene: An Analysis of Bonding, Isocyanate Insertion, and
 Al-Me Transfer
;
_journal_issue 26
_journal_name_full Organometallics
_journal_page_first 6586
_journal_paper_doi 10.1021/om700763v
_journal_volume 26
_journal_year 2007
_chemical_formula_sum 'C37 H51 Al N4 W'
_chemical_formula_weight 762.65
_chemical_name_systematic
; 
 ? 
;
_space_group_IT_number 2
_symmetry_cell_setting triclinic
_symmetry_space_group_name_Hall '-P 1'
_symmetry_space_group_name_H-M 'P -1'
_atom_sites_solution_hydrogens geom
_atom_sites_solution_primary direct
_atom_sites_solution_secondary difmap
_audit_creation_method SHELXL-97
_cell_angle_alpha 84.744(3)
_cell_angle_beta 78.196(3)
_cell_angle_gamma 75.125(3)
_cell_formula_units_Z 2
_cell_length_a 10.6792(18)
_cell_length_b 11.713(2)
_cell_length_c 15.218(3)
_cell_measurement_reflns_used 277
_cell_measurement_temperature 200(2)
_cell_measurement_theta_max 24.74
_cell_measurement_theta_min 2.21
_cell_volume 1799.3(6)
_computing_cell_refinement 'SMART, Bruker (2000)'
_computing_data_collection 'SMART, Bruker (2000)'
_computing_data_reduction 'XPREP, Bruker (2000)'
_computing_molecular_graphics 'SHELXTL, Bruker (2000)'
_computing_publication_material 'SHELXTL, Bruker (2000)'
_computing_structure_refinement 'SHELXL-97 (Sheldrick, 1997)'
_computing_structure_solution 'SHELXS-97 (Sheldrick, 1990)'
_diffrn_ambient_temperature 200(2)
_diffrn_measured_fraction_theta_full 0.987
_diffrn_measured_fraction_theta_max 0.987
_diffrn_measurement_device_type 'CCD area detector'
_diffrn_measurement_method 'phi and omega scans'
_diffrn_radiation_monochromator graphite
_diffrn_radiation_source 'fine-focus sealed tube'
_diffrn_radiation_type MoK\a
_diffrn_radiation_wavelength 0.71073
_diffrn_reflns_av_R_equivalents 0.0231
_diffrn_reflns_av_sigmaI/netI 0.0264
_diffrn_reflns_limit_h_max 12
_diffrn_reflns_limit_h_min -12
_diffrn_reflns_limit_k_max 13
_diffrn_reflns_limit_k_min -13
_diffrn_reflns_limit_l_max 17
_diffrn_reflns_limit_l_min -17
_diffrn_reflns_number 17314
_diffrn_reflns_theta_full 24.74
_diffrn_reflns_theta_max 24.74
_diffrn_reflns_theta_min 2.21
_diffrn_standards_decay_% <1
_exptl_absorpt_coefficient_mu 3.264
_exptl_absorpt_correction_T_max 0.8538
_exptl_absorpt_correction_T_min 0.5613
_exptl_absorpt_correction_type multi-scan
_exptl_absorpt_process_details 'SADABS, Bruker (2000)'
_exptl_crystal_colour pl_brown
_exptl_crystal_density_diffrn 1.408
_exptl_crystal_density_meas ?
_exptl_crystal_density_method 'not measured'
_exptl_crystal_description block
_exptl_crystal_F_000 776
_exptl_crystal_size_max 0.20
_exptl_crystal_size_mid 0.15
_exptl_crystal_size_min 0.05
_refine_diff_density_max 1.241
_refine_diff_density_min -0.421
_refine_diff_density_rms 0.100
_refine_ls_extinction_method none
_refine_ls_goodness_of_fit_ref 1.013
_refine_ls_hydrogen_treatment constr
_refine_ls_matrix_type full
_refine_ls_number_parameters 388
_refine_ls_number_reflns 6073
_refine_ls_number_restraints 0
_refine_ls_restrained_S_all 1.013
_refine_ls_R_factor_all 0.0312
_refine_ls_R_factor_gt 0.0270
_refine_ls_shift/su_max 0.001
_refine_ls_shift/su_mean 0.001
_refine_ls_structure_factor_coef Fsqd
_refine_ls_weighting_details 'calc w=1/[\s^2^(Fo^2^)+(0.0513P)^2^+1.8087P] where P=(Fo^2^+2Fc^2^)/3'
_refine_ls_weighting_scheme calc
_refine_ls_wR_factor_gt 0.0736
_refine_ls_wR_factor_ref 0.0758
_reflns_number_gt 5572
_reflns_number_total 6073
_reflns_threshold_expression >2sigma(I)
_cod_data_source_file om700763v-file003.cif
_cod_data_source_block dr50
_cod_depositor_comments
;
The following automatic conversions were performed:

'_symmetry_cell_setting' value 'Triclinic' changed to 'triclinic'
according to /home/saulius/struct/CIF-dictionaries/cif_core.dic
dictionary named 'cif_core.dic' version 2.4.1 from 2010-06-29.

Automatic conversion script
Id: cif_fix_values 1715 2011-07-08 13:25:40Z adriana 

The following automatic conversions were performed:

'_exptl_crystal_density_meas' value 'n/a' was changed to '?' - the
value is perceived as not measured.

Automatic conversion script
Id: cif_fix_values 3008 2015-01-20 13:52:24Z robertas 
;
_cod_original_cell_volume 1799.2(5)
_cod_original_sg_symbol_H-M P-1
_cod_database_code 4073971

loop_
_symmetry_equiv_pos_as_xyz
'x, y, z'
'-x, -y, -z'

loop_
_atom_site_label
_atom_site_type_symbol
_atom_site_fract_x
_atom_site_fract_y
_atom_site_fract_z
_atom_site_U_iso_or_equiv
_atom_site_adp_type
_atom_site_occupancy
_atom_site_symmetry_multiplicity
_atom_site_calc_flag
_atom_site_refinement_flags
W1 W 0.205237(15) 0.869875(14) 0.273576(10) 0.02914(7) Uani 1 1 d .
Al1 Al 0.42687(11) 0.67250(10) 0.34980(8) 0.0285(3) Uani 1 1 d .
N1 N 0.2831(3) 0.8004(3) 0.4045(2) 0.0283(7) Uani 1 1 d .
N2 N 0.4227(3) 0.7850(3) 0.2448(2) 0.0264(7) Uani 1 1 d .
N3 N 0.2005(4) 0.9837(4) 0.1899(2) 0.0411(9) Uani 1 1 d .
N4 N 0.1198(3) 0.7687(3) 0.2525(2) 0.0377(8) Uani 1 1 d .
C1 C 0.3269(4) 0.9037(4) 0.4166(3) 0.0294(8) Uani 1 1 d .
C2 C 0.2754(4) 0.9721(4) 0.4906(3) 0.0342(9) Uani 1 1 d .
H2A H 0.2112 0.9489 0.5368 0.041 Uiso 1 1 calc R
C3 C 0.3148(5) 1.0745(4) 0.4996(3) 0.0405(10) Uani 1 1 d .
H3A H 0.2768 1.1200 0.5513 0.049 Uiso 1 1 calc R
C4 C 0.4075(5) 1.1098(4) 0.4348(3) 0.0449(11) Uani 1 1 d .
H4A H 0.4345 1.1790 0.4421 0.054 Uiso 1 1 calc R
C5 C 0.4637(4) 1.0440(4) 0.3568(3) 0.0373(10) Uani 1 1 d .
C6 C 0.5625(5) 1.0792(4) 0.2910(3) 0.0487(12) Uani 1 1 d .
H6A H 0.5930 1.1456 0.3004 0.058 Uiso 1 1 calc R
C7 C 0.6138(5) 1.0194(4) 0.2150(3) 0.0476(12) Uani 1 1 d .
H7A H 0.6809 1.0436 0.1719 0.057 Uiso 1 1 calc R
C8 C 0.5689(5) 0.9214(4) 0.1989(3) 0.0386(10) Uani 1 1 d .
H8A H 0.6040 0.8822 0.1440 0.046 Uiso 1 1 calc R
C9 C 0.4749(4) 0.8818(3) 0.2616(3) 0.0284(8) Uani 1 1 d .
C10 C 0.4214(4) 0.9409(3) 0.3450(3) 0.0302(9) Uani 1 1 d .
C11 C 0.2115(4) 0.7513(4) 0.4848(3) 0.0306(9) Uani 1 1 d .
C12 C 0.0945(4) 0.7221(4) 0.4833(3) 0.0355(9) Uani 1 1 d .
H12A H 0.0569 0.7384 0.4307 0.043 Uiso 1 1 calc R
C13 C 0.0309(4) 0.6678(4) 0.5605(3) 0.0407(11) Uani 1 1 d .
C14 C 0.0854(5) 0.6457(4) 0.6357(3) 0.0429(11) Uani 1 1 d .
H14A H 0.0413 0.6105 0.6875 0.051 Uiso 1 1 calc R
C15 C 0.2041(5) 0.6734(4) 0.6389(3) 0.0410(11) Uani 1 1 d .
C16 C 0.2669(4) 0.7254(4) 0.5618(3) 0.0350(9) Uani 1 1 d .
H16A H 0.3487 0.7433 0.5619 0.042 Uiso 1 1 calc R
C17 C -0.0978(5) 0.6371(5) 0.5586(4) 0.0569(14) Uani 1 1 d .
H17A H -0.1290 0.6005 0.6168 0.085 Uiso 1 1 calc R
H17B H -0.0839 0.5816 0.5111 0.085 Uiso 1 1 calc R
H17C H -0.1637 0.7092 0.5468 0.085 Uiso 1 1 calc R
C18 C 0.2644(6) 0.6487(5) 0.7221(3) 0.0530(13) Uani 1 1 d .
H18A H 0.3473 0.6737 0.7106 0.080 Uiso 1 1 calc R
H18B H 0.2819 0.5638 0.7379 0.080 Uiso 1 1 calc R
H18C H 0.2033 0.6926 0.7718 0.080 Uiso 1 1 calc R
C19 C 0.4849(4) 0.7279(4) 0.1598(3) 0.0295(8) Uani 1 1 d .
C20 C 0.6150(4) 0.6597(4) 0.1505(3) 0.0331(9) Uani 1 1 d .
H20A H 0.6610 0.6521 0.1987 0.040 Uiso 1 1 calc R
C21 C 0.6772(4) 0.6032(4) 0.0712(3) 0.0346(9) Uani 1 1 d .
C22 C 0.6074(5) 0.6147(4) 0.0018(3) 0.0374(10) Uani 1 1 d .
H22A H 0.6489 0.5745 -0.0520 0.045 Uiso 1 1 calc R
C23 C 0.4791(5) 0.6829(4) 0.0088(3) 0.0370(10) Uani 1 1 d .
C24 C 0.4189(4) 0.7397(4) 0.0890(3) 0.0346(9) Uani 1 1 d .
H24A H 0.3311 0.7872 0.0949 0.041 Uiso 1 1 calc R
C25 C 0.8191(5) 0.5328(5) 0.0603(3) 0.0494(12) Uani 1 1 d .
H25A H 0.8469 0.4989 0.0008 0.074 Uiso 1 1 calc R
H25B H 0.8272 0.4690 0.1067 0.074 Uiso 1 1 calc R
H25C H 0.8754 0.5848 0.0662 0.074 Uiso 1 1 calc R
C26 C 0.4074(5) 0.6952(5) -0.0681(3) 0.0478(12) Uani 1 1 d .
H26A H 0.4651 0.6495 -0.1181 0.072 Uiso 1 1 calc R
H26B H 0.3826 0.7787 -0.0876 0.072 Uiso 1 1 calc R
H26C H 0.3278 0.6656 -0.0487 0.072 Uiso 1 1 calc R
C27 C 0.0500(4) 0.9836(4) 0.3644(3) 0.0394(10) Uani 1 1 d .
H27A H -0.0128 1.0349 0.3303 0.059 Uiso 1 1 calc R
H27B H 0.0886 1.0323 0.3951 0.059 Uiso 1 1 calc R
H27C H 0.0042 0.9350 0.4090 0.059 Uiso 1 1 calc R
C28 C 0.5857(4) 0.6505(4) 0.4016(3) 0.0399(10) Uani 1 1 d .
H28A H 0.5822 0.5940 0.4532 0.060 Uiso 1 1 calc R
H28B H 0.5901 0.7264 0.4214 0.060 Uiso 1 1 calc R
H28C H 0.6640 0.6200 0.3562 0.060 Uiso 1 1 calc R
C29 C 0.3684(5) 0.5341(4) 0.3304(3) 0.0430(11) Uani 1 1 d .
H29A H 0.3716 0.4804 0.3836 0.064 Uiso 1 1 calc R
H29B H 0.4264 0.4934 0.2781 0.064 Uiso 1 1 calc R
H29C H 0.2777 0.5588 0.3196 0.064 Uiso 1 1 calc R
C30 C 0.1915(6) 1.0913(5) 0.1343(4) 0.0597(15) Uani 1 1 d .
C31 C 0.0449(8) 1.1400(8) 0.1275(6) 0.104(3) Uani 1 1 d .
H31A H 0.0164 1.0835 0.0971 0.156 Uiso 1 1 calc R
H31B H 0.0339 1.2157 0.0930 0.156 Uiso 1 1 calc R
H31C H -0.0087 1.1518 0.1879 0.156 Uiso 1 1 calc R
C32 C 0.2344(10) 1.1812(6) 0.1803(6) 0.098(3) Uani 1 1 d .
H32A H 0.3277 1.1517 0.1843 0.147 Uiso 1 1 calc R
H32B H 0.1812 1.1931 0.2409 0.147 Uiso 1 1 calc R
H32C H 0.2219 1.2564 0.1454 0.147 Uiso 1 1 calc R
C33 C 0.2751(11) 1.0640(7) 0.0432(5) 0.133(5) Uani 1 1 d .
H33A H 0.3678 1.0347 0.0490 0.200 Uiso 1 1 calc R
H33B H 0.2651 1.1359 0.0043 0.200 Uiso 1 1 calc R
H33C H 0.2472 1.0035 0.0170 0.200 Uiso 1 1 calc R
C34 C 0.0376(5) 0.7243(6) 0.2064(3) 0.0539(14) Uani 1 1 d .
C35 C -0.0866(7) 0.7174(11) 0.2721(5) 0.125(4) Uani 1 1 d .
H35A H -0.1342 0.7968 0.2919 0.187 Uiso 1 1 calc R
H35B H -0.0639 0.6664 0.3242 0.187 Uiso 1 1 calc R
H35C H -0.1427 0.6844 0.2430 0.187 Uiso 1 1 calc R
C36 C 0.1113(8) 0.6012(7) 0.1759(6) 0.094(3) Uani 1 1 d .
H36A H 0.1303 0.5495 0.2284 0.141 Uiso 1 1 calc R
H36B H 0.1943 0.6052 0.1353 0.141 Uiso 1 1 calc R
H36C H 0.0570 0.5696 0.1444 0.141 Uiso 1 1 calc R
C37 C 0.0089(10) 0.8015(10) 0.1261(6) 0.119(4) Uani 1 1 d .
H37A H -0.0386 0.8813 0.1451 0.178 Uiso 1 1 calc R
H37B H -0.0455 0.7693 0.0951 0.178 Uiso 1 1 calc R
H37C H 0.0919 0.8048 0.0854 0.178 Uiso 1 1 calc R

loop_
_atom_site_aniso_label
_atom_site_aniso_U_11
_atom_site_aniso_U_22
_atom_site_aniso_U_33
_atom_site_aniso_U_23
_atom_site_aniso_U_13
_atom_site_aniso_U_12
W1 0.02364(10) 0.03685(11) 0.02429(10) -0.00352(6) -0.00076(6) -0.00483(7)
Al1 0.0258(6) 0.0307(6) 0.0280(6) -0.0039(5) -0.0010(5) -0.0076(5)
N1 0.0247(16) 0.0345(18) 0.0247(17) -0.0031(14) 0.0013(13) -0.0095(14)
N2 0.0248(16) 0.0288(17) 0.0238(16) -0.0082(13) 0.0016(13) -0.0059(13)
N3 0.034(2) 0.051(2) 0.0291(19) 0.0003(16) 0.0021(15) -0.0013(17)
N4 0.0287(19) 0.048(2) 0.035(2) -0.0071(16) -0.0023(15) -0.0074(16)
C1 0.028(2) 0.035(2) 0.025(2) -0.0034(16) -0.0043(16) -0.0073(17)
C2 0.033(2) 0.036(2) 0.028(2) -0.0047(17) 0.0014(17) -0.0028(18)
C3 0.042(3) 0.040(2) 0.036(2) -0.0135(19) -0.0031(19) -0.003(2)
C4 0.052(3) 0.038(2) 0.046(3) -0.012(2) -0.006(2) -0.012(2)
C5 0.039(2) 0.034(2) 0.039(2) -0.0053(18) -0.0036(19) -0.0106(19)
C6 0.057(3) 0.044(3) 0.050(3) -0.006(2) 0.001(2) -0.029(2)
C7 0.049(3) 0.047(3) 0.047(3) -0.003(2) 0.010(2) -0.026(2)
C8 0.045(3) 0.039(2) 0.030(2) -0.0031(18) 0.0049(19) -0.016(2)
C9 0.028(2) 0.0280(19) 0.027(2) -0.0049(16) -0.0018(16) -0.0059(16)
C10 0.028(2) 0.029(2) 0.029(2) -0.0020(16) 0.0023(16) -0.0063(16)
C11 0.029(2) 0.031(2) 0.027(2) -0.0042(16) 0.0045(16) -0.0055(16)
C12 0.033(2) 0.035(2) 0.037(2) -0.0043(18) 0.0013(18) -0.0094(18)
C13 0.035(2) 0.034(2) 0.048(3) 0.000(2) 0.007(2) -0.0120(19)
C14 0.045(3) 0.033(2) 0.041(3) 0.0038(19) 0.007(2) -0.006(2)
C15 0.048(3) 0.032(2) 0.033(2) -0.0007(18) 0.0074(19) -0.0040(19)
C16 0.034(2) 0.036(2) 0.031(2) -0.0027(17) -0.0012(17) -0.0051(18)
C17 0.042(3) 0.055(3) 0.072(4) 0.008(3) 0.002(3) -0.022(2)
C18 0.070(4) 0.053(3) 0.033(3) 0.005(2) -0.005(2) -0.015(3)
C19 0.028(2) 0.034(2) 0.025(2) -0.0038(16) 0.0028(16) -0.0112(17)
C20 0.031(2) 0.041(2) 0.029(2) -0.0070(18) -0.0009(17) -0.0127(18)
C21 0.033(2) 0.036(2) 0.034(2) -0.0077(18) 0.0045(18) -0.0124(18)
C22 0.047(3) 0.037(2) 0.027(2) -0.0101(17) 0.0053(18) -0.014(2)
C23 0.045(3) 0.038(2) 0.030(2) -0.0021(18) -0.0031(19) -0.016(2)
C24 0.034(2) 0.037(2) 0.031(2) -0.0065(18) -0.0011(18) -0.0090(18)
C25 0.035(3) 0.063(3) 0.045(3) -0.016(2) 0.003(2) -0.004(2)
C26 0.058(3) 0.054(3) 0.033(3) -0.006(2) -0.011(2) -0.013(2)
C27 0.032(2) 0.047(3) 0.031(2) -0.0044(19) 0.0023(18) 0.0011(19)
C28 0.039(2) 0.043(2) 0.038(2) -0.007(2) -0.0085(19) -0.006(2)
C29 0.040(3) 0.037(2) 0.054(3) -0.008(2) -0.004(2) -0.015(2)
C30 0.060(3) 0.060(3) 0.038(3) 0.007(2) 0.002(2) 0.010(3)
C31 0.095(6) 0.096(6) 0.097(6) 0.031(5) -0.026(5) 0.015(4)
C32 0.141(8) 0.058(4) 0.089(5) 0.023(4) -0.017(5) -0.029(4)
C33 0.171(9) 0.087(5) 0.065(5) 0.035(4) 0.055(5) 0.032(6)
C34 0.033(3) 0.092(4) 0.042(3) -0.019(3) -0.006(2) -0.019(3)
C35 0.060(4) 0.258(12) 0.085(5) -0.072(7) 0.014(4) -0.090(6)
C36 0.080(5) 0.101(6) 0.118(6) -0.056(5) -0.031(4) -0.025(4)
C37 0.127(8) 0.178(10) 0.091(6) 0.027(6) -0.074(6) -0.078(7)

loop_
_atom_type_symbol
_atom_type_description
_atom_type_scat_dispersion_real
_atom_type_scat_dispersion_imag
_atom_type_scat_source
C C 0.0033 0.0016 'International Tables Vol C Tables 4.2.6.8 and 6.1.1.4'
H H 0.0000 0.0000 'International Tables Vol C Tables 4.2.6.8 and 6.1.1.4'
N N 0.0061 0.0033 'International Tables Vol C Tables 4.2.6.8 and 6.1.1.4'
Al Al 0.0645 0.0514 'International Tables Vol C Tables 4.2.6.8 and 6.1.1.4'
W W -0.8490 6.8722 'International Tables Vol C Tables 4.2.6.8 and 6.1.1.4'

loop_
_geom_angle_atom_site_label_1
_geom_angle_atom_site_label_2
_geom_angle_atom_site_label_3
_geom_angle
N3 W1 N4 110.55(18)
N3 W1 C27 90.82(17)
N4 W1 C27 99.93(18)
N3 W1 N2 98.96(15)
N4 W1 N2 108.75(14)
C27 W1 N2 143.86(15)
N3 W1 N1 143.52(16)
N4 W1 N1 105.93(15)
C27 W1 N1 82.86(14)
N2 W1 N1 68.65(11)
C29 Al1 N1 113.13(18)
C29 Al1 C28 119.0(2)
N1 Al1 C28 112.22(18)
C29 Al1 N2 111.68(19)
N1 Al1 N2 81.80(14)
C28 Al1 N2 113.20(18)
C1 N1 C11 116.0(3)
C1 N1 Al1 112.7(2)
C11 N1 Al1 107.9(2)
C1 N1 W1 96.2(2)
C11 N1 W1 126.5(3)
Al1 N1 W1 95.94(14)
C9 N2 C19 114.6(3)
C9 N2 Al1 108.7(2)
C19 N2 Al1 112.9(2)
C9 N2 W1 100.5(2)
C19 N2 W1 120.6(2)
Al1 N2 W1 97.51(13)
C30 N3 W1 169.7(4)
C34 N4 W1 155.7(4)
C2 C1 N1 122.6(4)
C2 C1 C10 119.0(4)
N1 C1 C10 118.2(3)
C1 C2 C3 122.0(4)
C4 C3 C2 120.5(4)
C3 C4 C5 120.4(4)
C4 C5 C6 120.2(4)
C4 C5 C10 119.8(4)
C6 C5 C10 120.0(4)
C7 C6 C5 120.7(4)
C6 C7 C8 120.8(4)
C9 C8 C7 120.9(4)
C8 C9 C10 119.7(4)
C8 C9 N2 122.0(4)
C10 C9 N2 118.2(3)
C5 C10 C9 117.7(4)
C5 C10 C1 118.1(4)
C9 C10 C1 124.2(4)
C12 C11 C16 119.7(4)
C12 C11 N1 120.8(4)
C16 C11 N1 119.4(4)
C11 C12 C13 119.8(4)
C14 C13 C12 119.5(4)
C14 C13 C17 121.0(4)
C12 C13 C17 119.5(5)
C13 C14 C15 122.0(4)
C16 C15 C14 117.9(4)
C16 C15 C18 120.1(4)
C14 C15 C18 122.0(4)
C15 C16 C11 121.1(4)
C24 C19 C20 119.5(4)
C24 C19 N2 121.9(4)
C20 C19 N2 118.7(4)
C21 C20 C19 120.5(4)
C20 C21 C22 118.7(4)
C20 C21 C25 120.4(4)
C22 C21 C25 120.9(4)
C23 C22 C21 122.0(4)
C22 C23 C24 118.2(4)
C22 C23 C26 120.6(4)
C24 C23 C26 121.2(4)
C19 C24 C23 121.1(4)
N3 C30 C33 109.3(5)
N3 C30 C32 109.0(5)
C33 C30 C32 111.8(7)
N3 C30 C31 107.1(5)
C33 C30 C31 110.8(7)
C32 C30 C31 108.7(6)
N4 C34 C35 107.9(4)
N4 C34 C36 108.3(4)
C35 C34 C36 109.4(7)
N4 C34 C37 110.6(5)
C35 C34 C37 111.8(7)
C36 C34 C37 108.8(7)

loop_
_geom_bond_atom_site_label_1
_geom_bond_atom_site_label_2
_geom_bond_distance
W1 N3 1.756(4)
W1 N4 1.756(4)
W1 C27 2.168(4)
W1 N2 2.247(3)
W1 N1 2.315(3)
Al1 C29 1.947(4)
Al1 N1 1.954(3)
Al1 C28 1.962(5)
Al1 N2 1.976(3)
N1 C1 1.443(5)
N1 C11 1.456(5)
N2 C9 1.447(5)
N2 C19 1.464(5)
N3 C30 1.446(7)
N4 C34 1.445(6)
C1 C2 1.377(6)
C1 C10 1.444(6)
C2 C3 1.395(6)
C3 C4 1.363(7)
C4 C5 1.415(6)
C5 C6 1.415(7)
C5 C10 1.431(6)
C6 C7 1.348(7)
C7 C8 1.410(6)
C8 C9 1.379(6)
C9 C10 1.442(6)
C11 C12 1.382(6)
C11 C16 1.394(6)
C12 C13 1.415(6)
C13 C14 1.362(7)
C13 C17 1.513(7)
C14 C15 1.398(7)
C15 C16 1.398(6)
C15 C18 1.507(7)
C19 C24 1.383(6)
C19 C20 1.399(6)
C20 C21 1.388(6)
C21 C22 1.390(6)
C21 C25 1.512(6)
C22 C23 1.387(6)
C23 C24 1.397(6)
C23 C26 1.501(6)
C30 C33 1.500(8)
C30 C32 1.523(10)
C30 C31 1.544(10)
C34 C35 1.505(8)
C34 C36 1.517(9)
C34 C37 1.487(10)

loop_
_geom_torsion_atom_site_label_1
_geom_torsion_atom_site_label_2
_geom_torsion_atom_site_label_3
_geom_torsion_atom_site_label_4
_geom_torsion
C29 Al1 N1 C1 -178.5(3)
C28 Al1 N1 C1 43.4(3)
N2 Al1 N1 C1 -68.4(3)
C29 Al1 N1 C11 52.1(3)
C28 Al1 N1 C11 -86.0(3)
N2 Al1 N1 C11 162.2(3)
C29 Al1 N1 W1 -79.3(2)
C28 Al1 N1 W1 142.63(17)
N2 Al1 N1 W1 30.85(13)
N3 W1 N1 C1 9.4(3)
N4 W1 N1 C1 -170.6(2)
C27 W1 N1 C1 -72.3(2)
N2 W1 N1 C1 85.1(2)
N3 W1 N1 C11 138.3(3)
N4 W1 N1 C11 -41.7(3)
C27 W1 N1 C11 56.6(3)
N2 W1 N1 C11 -146.0(3)
N3 W1 N1 Al1 -104.3(2)
N4 W1 N1 Al1 75.69(17)
C27 W1 N1 Al1 174.03(18)
N2 W1 N1 Al1 -28.64(12)
C29 Al1 N2 C9 -176.5(3)
N1 Al1 N2 C9 71.8(2)
C28 Al1 N2 C9 -38.9(3)
C29 Al1 N2 C19 -48.1(3)
N1 Al1 N2 C19 -159.9(3)
C28 Al1 N2 C19 89.4(3)
C29 Al1 N2 W1 79.69(19)
N1 Al1 N2 W1 -32.01(13)
C28 Al1 N2 W1 -142.74(17)
N3 W1 N2 C9 62.0(3)
N4 W1 N2 C9 177.4(2)
C27 W1 N2 C9 -41.9(4)
N1 W1 N2 C9 -82.3(2)
N3 W1 N2 C19 -65.0(3)
N4 W1 N2 C19 50.4(3)
C27 W1 N2 C19 -168.9(3)
N1 W1 N2 C19 150.7(3)
N3 W1 N2 Al1 172.72(16)
N4 W1 N2 Al1 -71.89(17)
C27 W1 N2 Al1 68.8(3)
N1 W1 N2 Al1 28.39(12)
N4 W1 N3 C30 136(2)
C27 W1 N3 C30 35(2)
N2 W1 N3 C30 -110(2)
N1 W1 N3 C30 -44(2)
N3 W1 N4 C34 -6.6(8)
C27 W1 N4 C34 88.0(8)
N2 W1 N4 C34 -114.3(8)
N1 W1 N4 C34 173.4(8)
C11 N1 C1 C2 -17.6(5)
Al1 N1 C1 C2 -142.6(3)
W1 N1 C1 C2 118.3(4)
C11 N1 C1 C10 167.0(3)
Al1 N1 C1 C10 42.0(4)
W1 N1 C1 C10 -57.1(4)
N1 C1 C2 C3 -177.3(4)
C10 C1 C2 C3 -2.0(6)
C1 C2 C3 C4 -0.5(7)
C2 C3 C4 C5 1.0(7)
C3 C4 C5 C6 -178.2(5)
C3 C4 C5 C10 1.1(7)
C4 C5 C6 C7 -177.9(5)
C10 C5 C6 C7 2.8(8)
C5 C6 C7 C8 0.9(8)
C6 C7 C8 C9 -2.2(8)
C7 C8 C9 C10 -0.1(7)
C7 C8 C9 N2 177.0(4)
C19 N2 C9 C8 4.5(5)
Al1 N2 C9 C8 131.8(4)
W1 N2 C9 C8 -126.5(4)
C19 N2 C9 C10 -178.4(3)
Al1 N2 C9 C10 -51.1(4)
W1 N2 C9 C10 50.7(4)
C4 C5 C10 C9 175.8(4)
C6 C5 C10 C9 -4.9(6)
C4 C5 C10 C1 -3.5(6)
C6 C5 C10 C1 175.8(4)
C8 C9 C10 C5 3.6(6)
N2 C9 C10 C5 -173.6(4)
C8 C9 C10 C1 -177.2(4)
N2 C9 C10 C1 5.6(6)
C2 C1 C10 C5 3.9(6)
N1 C1 C10 C5 179.4(4)
C2 C1 C10 C9 -175.3(4)
N1 C1 C10 C9 0.2(6)
C1 N1 C11 C12 132.5(4)
Al1 N1 C11 C12 -100.0(4)
W1 N1 C11 C12 11.9(5)
C1 N1 C11 C16 -52.3(5)
Al1 N1 C11 C16 75.2(4)
W1 N1 C11 C16 -172.9(3)
C16 C11 C12 C13 1.0(6)
N1 C11 C12 C13 176.1(4)
C11 C12 C13 C14 0.5(7)
C11 C12 C13 C17 179.5(4)
C12 C13 C14 C15 -1.1(7)
C17 C13 C14 C15 180.0(4)
C13 C14 C15 C16 0.1(7)
C13 C14 C15 C18 -179.9(4)
C14 C15 C16 C11 1.4(6)
C18 C15 C16 C11 -178.6(4)
C12 C11 C16 C15 -1.9(6)
N1 C11 C16 C15 -177.2(4)
C9 N2 C19 C24 -109.9(4)
Al1 N2 C19 C24 124.9(4)
W1 N2 C19 C24 10.4(5)
C9 N2 C19 C20 70.1(5)
Al1 N2 C19 C20 -55.1(4)
W1 N2 C19 C20 -169.6(3)
C24 C19 C20 C21 -0.6(6)
N2 C19 C20 C21 179.4(4)
C19 C20 C21 C22 -0.7(6)
C19 C20 C21 C25 178.0(4)
C20 C21 C22 C23 1.5(6)
C25 C21 C22 C23 -177.2(4)
C21 C22 C23 C24 -1.0(6)
C21 C22 C23 C26 178.9(4)
C20 C19 C24 C23 1.1(6)
N2 C19 C24 C23 -178.9(4)
C22 C23 C24 C19 -0.3(6)
C26 C23 C24 C19 179.8(4)
W1 N3 C30 C33 153.0(19)
W1 N3 C30 C32 30(2)
W1 N3 C30 C31 -87(2)
W1 N4 C34 C35 -116.4(9)
W1 N4 C34 C36 125.3(8)
W1 N4 C34 C37 6.1(11)
